data_2300168
loop_
_publ_author_name
'Seredyuk, Maksym'
'Gaspar, Ana B.'
'Kusz, Joachim'
'Bednarek, Gabriela'
'G\"utlich, Philipp'

_publ_section_title
;
 Variable-temperature X-ray crystal structure determinations of
 {Fe[tren(6-Mepy)~3~]}(ClO~4~)~2~ and {Zn[tren(6-Mepy)~3~]}(ClO~4~)~2~
 compounds: correlation of the structural data with magnetic and
 M\"ossbauer spectroscopy data
;
_journal_issue 6
_journal_name_full 'Journal of Applied Crystallography'
_journal_page_first 1135
_journal_page_last 1145
_journal_paper_doi 10.1107/S0021889807048571
_journal_volume 40
_journal_year 2007
_chemical_formula_sum 'C27 H33 Cl2 Fe N7 O8'
_chemical_formula_weight 710.35
_chemical_name_systematic
;
 ?
;
_space_group_IT_number 14
_symmetry_cell_setting monoclinic
_symmetry_space_group_name_Hall '-P 2ybc'
_symmetry_space_group_name_H-M 'P 1 21/c 1'
_atom_sites_solution_hydrogens geom
_atom_sites_solution_primary direct
_atom_sites_solution_secondary difmap
_audit_creation_method SHELXL-97
_cell_angle_alpha 90.00
_cell_angle_beta 91.402(4)
_cell_angle_gamma 90.00
_cell_formula_units_Z 4
_cell_length_a 10.2327(4)
_cell_length_b 19.1464(7)
_cell_length_c 15.0753(6)
_cell_measurement_temperature 190(2)
_cell_volume 2952.7(2)
_computing_cell_refinement
;
CrysAlis RED, Oxford Diffraction Ltd.,
Version 1.171.29.2 (release 20-01-2006 CrysAlis171 .NET)
(compiled Jan 20 2006,12:36:28)
;
_computing_data_collection
;
CrysAlis CCD, Oxford Diffraction Ltd.,
Version 1.171.29.2 (release 20-01-2006 CrysAlis171 .NET)
(compiled Jan 20 2006,12:36:28)
;
_computing_data_reduction
;
CrysAlis RED, Oxford Diffraction Ltd.,
Version 1.171.29.2 (release 20-01-2006 CrysAlis171 .NET)
(compiled Jan 20 2006,12:36:28)
;
_computing_structure_refinement 'SHELXL-97 (Sheldrick, 1997)'
_computing_structure_solution 'SHELXS-97 (Sheldrick, 1990)'
_diffrn_ambient_temperature 190(2)
_diffrn_detector_area_resol_mean 16.0328
_diffrn_measured_fraction_theta_full 0.994
_diffrn_measured_fraction_theta_max 0.882
_diffrn_measurement_device_type KM4_CCD_Sapphire3
_diffrn_measurement_method \q-scan
_diffrn_radiation_monochromator graphite
_diffrn_radiation_source 'fine-focus sealed tube'
_diffrn_radiation_type MoK\a
_diffrn_radiation_wavelength 0.71073
_diffrn_reflns_av_R_equivalents 0.0187
_diffrn_reflns_av_sigmaI/netI 0.0294
_diffrn_reflns_limit_h_max 15
_diffrn_reflns_limit_h_min -14
_diffrn_reflns_limit_k_max 19
_diffrn_reflns_limit_k_min -29
_diffrn_reflns_limit_l_max 22
_diffrn_reflns_limit_l_min -20
_diffrn_reflns_number 27639
_diffrn_reflns_theta_full 25.00
_diffrn_reflns_theta_max 32.84
_diffrn_reflns_theta_min 2.91
_exptl_absorpt_coefficient_mu 0.755
_exptl_absorpt_correction_T_max 0.91553
_exptl_absorpt_correction_T_min 0.84529
_exptl_absorpt_correction_type multi-scan
_exptl_absorpt_process_details
;
CrysAlis RED, Oxford Diffraction Ltd.,
Version 1.171.29.2 (release 20-01-2006 CrysAlis171 .NET)
(compiled Jan 20 2006,12:36:28)
Empirical absorption correction using spherical harmonics,
implemented in SCALE3 ABSPACK scaling algorithm.
;
_exptl_crystal_colour 'dark red'
_exptl_crystal_density_diffrn 1.598
_exptl_crystal_density_method 'not measured'
_exptl_crystal_description polyhedron
_exptl_crystal_F_000 1472
_exptl_crystal_size_max 0.48
_exptl_crystal_size_mid 0.32
_exptl_crystal_size_min 0.12
_refine_diff_density_max 1.572
_refine_diff_density_min -1.438
_refine_ls_extinction_method none
_refine_ls_goodness_of_fit_ref 0.999
_refine_ls_hydrogen_treatment constr
_refine_ls_matrix_type full
_refine_ls_number_parameters 409
_refine_ls_number_reflns 9686
_refine_ls_number_restraints 0
_refine_ls_restrained_S_all 0.999
_refine_ls_R_factor_all 0.0662
_refine_ls_R_factor_gt 0.0452
_refine_ls_shift/su_max 0.002
_refine_ls_shift/su_mean 0.000
_refine_ls_structure_factor_coef Fsqd
_refine_ls_weighting_details 'calc w=1/[\s^2^(Fo^2^)+(0.1150P)^2^+0.0000P] where P=(Fo^2^+2Fc^2^)/3'
_refine_ls_weighting_scheme calc
_refine_ls_wR_factor_gt 0.1433
_refine_ls_wR_factor_ref 0.1555
_reflns_number_gt 7065
_reflns_number_total 9686
_reflns_threshold_expression >2sigma(I)
_cod_data_source_file aj5096.cif
_cod_data_source_block 1-Fe_190
_cod_original_sg_symbol_H-M 'P 21/c'
_cod_database_code 2300168

loop_
_symmetry_equiv_pos_as_xyz
'x, y, z'
'-x, y+1/2, -z+1/2'
'-x, -y, -z'
'x, -y-1/2, z-1/2'

loop_
_atom_site_type_symbol
_atom_site_label
_atom_site_fract_x
_atom_site_fract_y
_atom_site_fract_z
_atom_site_U_iso_or_equiv
_atom_site_adp_type
_atom_site_calc_flag
_atom_site_refinement_flags
_atom_site_occupancy
_atom_site_disorder_assembly
_atom_site_disorder_group
Fe Fe1 0.69024(2) 0.071134(12) 0.739252(16) 0.01865(8) Uani d . 1 . .
Cl Cl1 1.35861(5) 0.31728(3) 0.53973(3) 0.03263(12) Uani d . 1 . .
Cl Cl2 1.22282(6) -0.14667(3) 0.69927(4) 0.03961(14) Uani d . 1 . .
N N1 0.60219(16) 0.09121(9) 0.62516(11) 0.0252(3) Uani d . 1 . .
N N2 0.82519(16) 0.14153(8) 0.68944(11) 0.0243(3) Uani d . 1 . .
N N3 0.76184(15) 0.05600(8) 0.86868(10) 0.0224(3) Uani d . 1 . .
N N4 0.61339(15) 0.15257(8) 0.79581(11) 0.0227(3) Uani d . 1 . .
N N5 0.55459(15) 0.00676(8) 0.77462(10) 0.0226(3) Uani d . 1 . .
N N6 0.75671(15) -0.01930(8) 0.67750(10) 0.0220(3) Uani d . 1 . .
N N7 0.35191(19) 0.11199(9) 0.72380(13) 0.0331(4) Uani d . 1 . .
O O1 1.3283(3) 0.30848(13) 0.63036(15) 0.0802(8) Uani d . 1 . .
O O2 1.4388(2) 0.26056(9) 0.51023(14) 0.0533(5) Uani d . 1 . .
O O3 1.2386(2) 0.31921(12) 0.48774(17) 0.0650(6) Uani d . 1 . .
O O7 1.1633(3) -0.20652(11) 0.66224(15) 0.0802(8) Uani d . 1 . .
O O5 1.3084(5) -0.1207(3) 0.63907(18) 0.181(3) Uani d . 1 . .
O O6 1.1268(3) -0.09826(18) 0.7220(2) 0.1196(14) Uani d . 1 . .
O O4 1.4233(2) 0.38203(10) 0.52806(18) 0.0659(6) Uani d . 1 . .
O O8 1.2942(3) -0.15982(15) 0.77956(15) 0.0769(8) Uani d . 1 . .
C C1 0.56130(19) -0.05551(10) 0.74492(14) 0.0270(4) Uani d . 1 . .
H H11 0.4996 -0.0901 0.7609 0.032 Uiso calc R 1 . .
C C2 0.6672(2) -0.07128(9) 0.68565(13) 0.0255(4) Uani d . 1 . .
C C3 0.6763(2) -0.13545(11) 0.64449(16) 0.0341(4) Uani d . 1 . .
H H13 0.6100 -0.1696 0.6515 0.041 Uiso calc R 1 . .
C C4 0.7827(3) -0.14927(11) 0.59308(15) 0.0370(5) Uani d . 1 . .
H H14 0.7905 -0.1926 0.5629 0.044 Uiso calc R 1 . .
C C5 0.8762(2) -0.09917(11) 0.58683(14) 0.0331(4) Uani d . 1 . .
H H15 0.9520 -0.1085 0.5537 0.040 Uiso calc R 1 . .
C C6 0.8629(2) -0.03375(10) 0.62850(13) 0.0269(4) Uani d . 1 . .
C C7 0.6624(2) 0.13310(11) 0.57392(13) 0.0302(4) Uani d . 1 . .
H H17 0.6280 0.1442 0.5165 0.036 Uiso calc R 1 . .
C C8 0.7849(2) 0.16307(10) 0.60658(13) 0.0288(4) Uani d . 1 . .
C C9 0.8528(2) 0.20973(11) 0.55526(16) 0.0380(5) Uani d . 1 . .
H H19 0.8210 0.2226 0.4979 0.046 Uiso calc R 1 . .
C C10 0.9685(3) 0.23719(12) 0.58953(18) 0.0440(6) Uani d . 1 . .
H H110 1.0187 0.2689 0.5559 0.053 Uiso calc R 1 . .
C C11 1.0090(2) 0.21737(12) 0.67355(18) 0.0395(5) Uani d . 1 . .
H H111 1.0872 0.2365 0.6987 0.047 Uiso calc R 1 . .
C C12 0.9367(2) 0.16950(10) 0.72256(15) 0.0293(4) Uani d . 1 . .
C C13 0.64400(19) 0.16222(10) 0.87803(14) 0.0281(4) Uani d . 1 . .
H H113 0.6173 0.2030 0.9086 0.034 Uiso calc R 1 . .
C C14 0.72055(18) 0.10868(10) 0.92212(13) 0.0260(4) Uani d . 1 . .
C C15 0.7419(2) 0.11071(12) 1.01331(13) 0.0322(4) Uani d . 1 . .
H H115 0.7136 0.1496 1.0470 0.039 Uiso calc R 1 . .
C C16 0.8049(2) 0.05548(13) 1.05421(14) 0.0348(5) Uani d . 1 . .
H H116 0.8217 0.0553 1.1165 0.042 Uiso calc R 1 . .
C C17 0.8429(2) 0.00051(12) 1.00173(14) 0.0324(4) Uani d . 1 . .
H H117 0.8829 -0.0391 1.0288 0.039 Uiso calc R 1 . .
C C18 0.82388(18) 0.00172(10) 0.90917(13) 0.0257(4) Uani d . 1 . .
C C19 0.52212(19) 0.20334(10) 0.75560(14) 0.0280(4) Uani d . 1 . .
H H119 0.5418 0.2095 0.6921 0.034 Uiso calc R 1 . .
H H219 0.5330 0.2491 0.7854 0.034 Uiso calc R 1 . .
C C20 0.3810(2) 0.17825(10) 0.76429(15) 0.0307(4) Uani d . 1 . .
H H120 0.3613 0.1752 0.8281 0.037 Uiso calc R 1 . .
H H220 0.3220 0.2138 0.7375 0.037 Uiso calc R 1 . .
C C21 0.44555(19) 0.02308(11) 0.83258(14) 0.0283(4) Uani d . 1 . .
H H121 0.4744 0.0581 0.8773 0.034 Uiso calc R 1 . .
H H221 0.4194 -0.0197 0.8645 0.034 Uiso calc R 1 . .
C C22 0.3272(2) 0.05186(11) 0.77917(16) 0.0327(4) Uani d . 1 . .
H H122 0.2919 0.0139 0.7409 0.039 Uiso calc R 1 . .
H H222 0.2585 0.0645 0.8214 0.039 Uiso calc R 1 . .
C C23 0.4746(2) 0.06412(11) 0.59321(14) 0.0323(4) Uani d . 1 . .
H H123 0.4670 0.0145 0.6109 0.039 Uiso calc R 1 . .
H H223 0.4709 0.0661 0.5276 0.039 Uiso calc R 1 . .
C C24 0.3582(2) 0.10491(12) 0.62942(15) 0.0338(4) Uani d . 1 . .
H H124 0.3592 0.1523 0.6033 0.041 Uiso calc R 1 . .
H H224 0.2769 0.0818 0.6079 0.041 Uiso calc R 1 . .
C C30 0.8761(2) -0.05711(11) 0.85583(15) 0.0318(4) Uani d . 1 . .
H H130 0.8034 -0.0853 0.8321 0.048 Uiso calc R 1 . .
H H230 0.9330 -0.0863 0.8936 0.048 Uiso calc R 1 . .
H H330 0.9263 -0.0384 0.8067 0.048 Uiso calc R 1 . .
C C31 0.9707(2) 0.01836(11) 0.62064(17) 0.0364(5) Uani d . 1 . .
H H131 0.9406 0.0575 0.5835 0.055 Uiso calc R 1 . .
H H231 1.0461 -0.0039 0.5935 0.055 Uiso calc R 1 . .
H H331 0.9961 0.0357 0.6798 0.055 Uiso calc R 1 . .
C C32 0.9897(2) 0.14767(12) 0.81146(16) 0.0362(5) Uani d . 1 . .
H H132 0.9363 0.1680 0.8579 0.054 Uiso calc R 1 . .
H H232 1.0801 0.1640 0.8188 0.054 Uiso calc R 1 . .
H H332 0.9876 0.0966 0.8160 0.054 Uiso calc R 1 . .

loop_
_atom_site_aniso_label
_atom_site_aniso_U_11
_atom_site_aniso_U_22
_atom_site_aniso_U_33
_atom_site_aniso_U_12
_atom_site_aniso_U_13
_atom_site_aniso_U_23
Fe1 0.02030(13) 0.01789(13) 0.01785(13) -0.00033(8) 0.00235(9) 0.00037(8)
Cl1 0.0394(3) 0.0276(2) 0.0313(2) -0.00320(18) 0.0097(2) 0.00232(18)
Cl2 0.0399(3) 0.0356(3) 0.0431(3) 0.0026(2) -0.0038(2) -0.0043(2)
N1 0.0289(8) 0.0247(7) 0.0221(7) 0.0016(6) -0.0004(6) -0.0009(6)
N2 0.0243(7) 0.0204(7) 0.0285(8) 0.0017(6) 0.0070(6) 0.0006(6)
N3 0.0200(7) 0.0263(7) 0.0209(7) -0.0031(5) 0.0011(5) 0.0011(6)
N4 0.0210(7) 0.0216(7) 0.0257(7) 0.0000(5) 0.0049(6) -0.0016(6)
N5 0.0199(7) 0.0238(7) 0.0242(7) -0.0009(5) 0.0009(6) 0.0043(6)
N6 0.0259(7) 0.0200(6) 0.0202(7) 0.0000(5) 0.0011(6) 0.0015(5)
N7 0.0374(10) 0.0281(8) 0.0336(9) -0.0030(7) -0.0023(8) 0.0041(7)
O1 0.123(2) 0.0748(15) 0.0443(12) 0.0437(15) 0.0330(13) 0.0223(11)
O2 0.0586(12) 0.0376(9) 0.0651(13) 0.0059(8) 0.0282(10) 0.0000(8)
O3 0.0514(12) 0.0707(14) 0.0723(15) -0.0008(10) -0.0100(11) -0.0201(12)
O7 0.143(3) 0.0455(12) 0.0519(13) -0.0363(14) 0.0052(14) -0.0131(10)
O5 0.199(4) 0.314(6) 0.0330(13) -0.180(5) 0.0228(19) -0.021(2)
O6 0.114(3) 0.111(2) 0.131(3) 0.073(2) -0.057(2) -0.060(2)
O4 0.0617(13) 0.0358(10) 0.1007(18) -0.0128(9) 0.0130(12) 0.0067(11)
O8 0.0838(18) 0.101(2) 0.0450(12) 0.0226(14) -0.0113(12) -0.0116(12)
C1 0.0254(9) 0.0246(8) 0.0308(10) -0.0036(7) 0.0002(7) 0.0041(7)
C2 0.0290(9) 0.0209(8) 0.0264(9) -0.0018(7) -0.0020(7) 0.0014(6)
C3 0.0389(11) 0.0226(9) 0.0406(12) -0.0026(8) -0.0028(9) -0.0046(8)
C4 0.0473(13) 0.0276(10) 0.0360(11) 0.0030(9) -0.0001(10) -0.0087(8)
C5 0.0413(12) 0.0300(10) 0.0283(10) 0.0062(8) 0.0064(8) -0.0034(8)
C6 0.0327(10) 0.0251(8) 0.0230(9) 0.0031(7) 0.0054(7) 0.0015(7)
C7 0.0370(11) 0.0301(9) 0.0237(9) 0.0045(8) 0.0028(8) 0.0020(7)
C8 0.0341(10) 0.0256(9) 0.0271(9) 0.0032(7) 0.0089(8) 0.0028(7)
C9 0.0481(13) 0.0315(10) 0.0350(11) 0.0014(9) 0.0156(10) 0.0082(9)
C10 0.0467(14) 0.0330(11) 0.0533(15) -0.0021(10) 0.0225(12) 0.0089(10)
C11 0.0337(11) 0.0315(10) 0.0539(14) -0.0060(9) 0.0119(10) 0.0015(10)
C12 0.0255(9) 0.0247(8) 0.0379(11) 0.0006(7) 0.0075(8) -0.0011(8)
C13 0.0267(9) 0.0275(9) 0.0302(10) -0.0019(7) 0.0062(7) -0.0069(7)
C14 0.0226(9) 0.0336(9) 0.0219(8) -0.0043(7) 0.0030(7) -0.0037(7)
C15 0.0270(10) 0.0474(12) 0.0224(9) -0.0057(8) 0.0034(7) -0.0067(8)
C16 0.0280(10) 0.0572(13) 0.0194(9) -0.0091(9) 0.0016(7) 0.0010(9)
C17 0.0244(9) 0.0453(12) 0.0275(10) -0.0043(8) 0.0000(7) 0.0081(8)
C18 0.0199(8) 0.0311(9) 0.0260(9) -0.0043(7) 0.0004(7) 0.0035(7)
C19 0.0269(9) 0.0212(8) 0.0361(10) 0.0021(7) 0.0043(8) 0.0016(7)
C20 0.0268(10) 0.0272(9) 0.0383(11) 0.0036(7) 0.0037(8) 0.0024(8)
C21 0.0245(9) 0.0299(9) 0.0308(10) -0.0003(7) 0.0090(7) 0.0060(7)
C22 0.0238(9) 0.0301(9) 0.0443(12) -0.0015(7) 0.0051(8) 0.0069(9)
C23 0.0359(11) 0.0342(10) 0.0265(9) -0.0016(8) -0.0088(8) -0.0026(8)
C24 0.0302(10) 0.0358(11) 0.0348(11) -0.0012(8) -0.0087(8) 0.0026(8)
C30 0.0323(10) 0.0296(9) 0.0333(10) 0.0060(8) -0.0037(8) 0.0032(8)
C31 0.0356(11) 0.0268(9) 0.0476(13) 0.0013(8) 0.0190(10) -0.0013(8)
C32 0.0264(10) 0.0386(11) 0.0436(12) -0.0063(8) -0.0021(9) 0.0016(9)

loop_
_atom_type_symbol
_atom_type_description
_atom_type_scat_dispersion_real
_atom_type_scat_dispersion_imag
_atom_type_scat_source
C C 0.0033 0.0016 'International Tables Vol C Tables 4.2.6.8 and 6.1.1.4'
H H 0.0000 0.0000 'International Tables Vol C Tables 4.2.6.8 and 6.1.1.4'
N N 0.0061 0.0033 'International Tables Vol C Tables 4.2.6.8 and 6.1.1.4'
O O 0.0106 0.0060 'International Tables Vol C Tables 4.2.6.8 and 6.1.1.4'
Cl Cl 0.1484 0.1585 'International Tables Vol C Tables 4.2.6.8 and 6.1.1.4'
Fe Fe 0.3463 0.8444 'International Tables Vol C Tables 4.2.6.8 and 6.1.1.4'

loop_
_geom_angle_atom_site_label_1
_geom_angle_atom_site_label_2
_geom_angle_atom_site_label_3
_geom_angle_site_symmetry_1
_geom_angle_site_symmetry_3
_geom_angle
_geom_angle_publ_flag
N5 Fe1 N4 . . 95.09(6) ?
N5 Fe1 N1 . . 92.82(7) ?
N4 Fe1 N1 . . 92.59(7) ?
N5 Fe1 N2 . . 174.26(7) ?
N4 Fe1 N2 . . 85.31(6) ?
N1 Fe1 N2 . . 81.45(7) ?
N5 Fe1 N3 . . 83.81(6) ?
N4 Fe1 N3 . . 80.70(6) ?
N1 Fe1 N3 . . 172.17(7) ?
N2 Fe1 N3 . . 101.89(6) ?
N5 Fe1 N6 . . 80.72(6) ?
N4 Fe1 N6 . . 175.23(6) ?
N1 Fe1 N6 . . 85.36(6) ?
N2 Fe1 N6 . . 98.62(6) ?
N3 Fe1 N6 . . 101.01(6) ?
O1 Cl1 O4 . . 109.69(18) ?
O1 Cl1 O2 . . 110.36(12) ?
O4 Cl1 O2 . . 110.50(13) ?
O1 Cl1 O3 . . 108.86(18) ?
O4 Cl1 O3 . . 107.72(15) ?
O2 Cl1 O3 . . 109.65(13) ?
O5 Cl2 O6 . . 112.7(3) ?
O5 Cl2 O7 . . 108.1(2) ?
O6 Cl2 O7 . . 109.7(2) ?
O5 Cl2 O8 . . 107.8(2) ?
O6 Cl2 O8 . . 104.97(17) ?
O7 Cl2 O8 . . 113.71(16) ?
C7 N1 C23 . . 117.25(17) ?
C7 N1 Fe1 . . 115.74(14) ?
C23 N1 Fe1 . . 127.00(13) ?
C12 N2 C8 . . 116.90(17) ?
C12 N2 Fe1 . . 133.44(14) ?
C8 N2 Fe1 . . 109.64(13) ?
C18 N3 C14 . . 116.70(16) ?
C18 N3 Fe1 . . 132.63(13) ?
C14 N3 Fe1 . . 110.04(12) ?
C13 N4 C19 . . 116.15(16) ?
C13 N4 Fe1 . . 116.43(13) ?
C19 N4 Fe1 . . 127.40(13) ?
C1 N5 C21 . . 117.13(16) ?
C1 N5 Fe1 . . 116.87(14) ?
C21 N5 Fe1 . . 125.99(13) ?
C6 N6 C2 . . 116.72(16) ?
C6 N6 Fe1 . . 133.29(13) ?
C2 N6 Fe1 . . 109.83(12) ?
C24 N7 C20 . . 119.47(18) ?
C24 N7 C22 . . 120.68(18) ?
C20 N7 C22 . . 119.66(19) ?
N5 C1 C2 . . 117.21(17) ?
N5 C1 H11 . . 121.4 ?
C2 C1 H11 . . 121.4 ?
N6 C2 C3 . . 123.92(19) ?
N6 C2 C1 . . 114.68(16) ?
C3 C2 C1 . . 121.36(19) ?
C4 C3 C2 . . 119.1(2) ?
C4 C3 H13 . . 120.4 ?
C2 C3 H13 . . 120.4 ?
C5 C4 C3 . . 118.1(2) ?
C5 C4 H14 . . 121.0 ?
C3 C4 H14 . . 121.0 ?
C4 C5 C6 . . 121.4(2) ?
C4 C5 H15 . . 119.3 ?
C6 C5 H15 . . 119.3 ?
N6 C6 C5 . . 120.74(19) ?
N6 C6 C31 . . 120.63(17) ?
C5 C6 C31 . . 118.59(18) ?
N1 C7 C8 . . 117.78(18) ?
N1 C7 H17 . . 121.1 ?
C8 C7 H17 . . 121.1 ?
N2 C8 C9 . . 124.1(2) ?
N2 C8 C7 . . 115.35(17) ?
C9 C8 C7 . . 120.5(2) ?
C8 C9 C10 . . 118.3(2) ?
C8 C9 H19 . . 120.8 ?
C10 C9 H19 . . 120.8 ?
C11 C10 C9 . . 118.3(2) ?
C11 C10 H110 . . 120.8 ?
C9 C10 H110 . . 120.8 ?
C10 C11 C12 . . 121.0(2) ?
C10 C11 H111 . . 119.5 ?
C12 C11 H111 . . 119.5 ?
N2 C12 C11 . . 121.3(2) ?
N2 C12 C32 . . 120.52(18) ?
C11 C12 C32 . . 118.1(2) ?
N4 C13 C14 . . 117.35(17) ?
N4 C13 H113 . . 121.3 ?
C14 C13 H113 . . 121.3 ?
N3 C14 C15 . . 124.21(19) ?
N3 C14 C13 . . 115.20(17) ?
C15 C14 C13 . . 120.49(18) ?
C16 C15 C14 . . 118.9(2) ?
C16 C15 H115 . . 120.6 ?
C14 C15 H115 . . 120.6 ?
C15 C16 C17 . . 117.71(19) ?
C15 C16 H116 . . 121.1 ?
C17 C16 H116 . . 121.1 ?
C16 C17 C18 . . 121.6(2) ?
C16 C17 H117 . . 119.2 ?
C18 C17 H117 . . 119.2 ?
N3 C18 C17 . . 120.81(19) ?
N3 C18 C30 . . 120.44(17) ?
C17 C18 C30 . . 118.74(18) ?
N4 C19 C20 . . 110.41(16) ?
N4 C19 H119 . . 109.6 ?
C20 C19 H119 . . 109.6 ?
N4 C19 H219 . . 109.6 ?
C20 C19 H219 . . 109.6 ?
H119 C19 H219 . . 108.1 ?
N7 C20 C19 . . 115.28(17) ?
N7 C20 H120 . . 108.5 ?
C19 C20 H120 . . 108.5 ?
N7 C20 H220 . . 108.5 ?
C19 C20 H220 . . 108.5 ?
H120 C20 H220 . . 107.5 ?
N5 C21 C22 . . 111.38(17) ?
N5 C21 H121 . . 109.4 ?
C22 C21 H121 . . 109.4 ?
N5 C21 H221 . . 109.4 ?
C22 C21 H221 . . 109.4 ?
H121 C21 H221 . . 108.0 ?
N7 C22 C21 . . 116.09(17) ?
N7 C22 H122 . . 108.3 ?
C21 C22 H122 . . 108.3 ?
N7 C22 H222 . . 108.3 ?
C21 C22 H222 . . 108.3 ?
H122 C22 H222 . . 107.4 ?
N1 C23 C24 . . 113.15(17) ?
N1 C23 H123 . . 108.9 ?
C24 C23 H123 . . 108.9 ?
N1 C23 H223 . . 108.9 ?
C24 C23 H223 . . 108.9 ?
H123 C23 H223 . . 107.8 ?
N7 C24 C23 . . 117.09(18) ?
N7 C24 H124 . . 108.0 ?
C23 C24 H124 . . 108.0 ?
N7 C24 H224 . . 108.0 ?
C23 C24 H224 . . 108.0 ?
H124 C24 H224 . . 107.3 ?
C18 C30 H130 . . 109.5 ?
C18 C30 H230 . . 109.5 ?
H130 C30 H230 . . 109.5 ?
C18 C30 H330 . . 109.5 ?
H130 C30 H330 . . 109.5 ?
H230 C30 H330 . . 109.5 ?
C6 C31 H131 . . 109.5 ?
C6 C31 H231 . . 109.5 ?
H131 C31 H231 . . 109.5 ?
C6 C31 H331 . . 109.5 ?
H131 C31 H331 . . 109.5 ?
H231 C31 H331 . . 109.5 ?
C12 C32 H132 . . 109.5 ?
C12 C32 H232 . . 109.5 ?
H132 C32 H232 . . 109.5 ?
C12 C32 H332 . . 109.5 ?
H132 C32 H332 . . 109.5 ?
H232 C32 H332 . . 109.5 ?

loop_
_geom_bond_atom_site_label_1
_geom_bond_atom_site_label_2
_geom_bond_site_symmetry_2
_geom_bond_distance
_geom_bond_publ_flag
Fe1 N5 . 1.9406(15) ?
Fe1 N4 . 1.9517(15) ?
Fe1 N1 . 1.9601(16) ?
Fe1 N2 . 2.0829(16) ?
Fe1 N3 . 2.0876(16) ?
Fe1 N6 . 2.0878(15) ?
Cl1 O1 . 1.418(2) ?
Cl1 O4 . 1.4184(19) ?
Cl1 O2 . 1.4379(18) ?
Cl1 O3 . 1.441(2) ?
Cl2 O5 . 1.370(3) ?
Cl2 O6 . 1.399(3) ?
Cl2 O7 . 1.407(2) ?
Cl2 O8 . 1.421(2) ?
N1 C7 . 1.281(3) ?
N1 C23 . 1.474(3) ?
N2 C12 . 1.345(3) ?
N2 C8 . 1.370(3) ?
N3 C18 . 1.355(2) ?
N3 C14 . 1.364(2) ?
N4 C13 . 1.284(3) ?
N4 C19 . 1.469(2) ?
N5 C1 . 1.276(2) ?
N5 C21 . 1.468(2) ?
N6 C6 . 1.357(2) ?
N6 C2 . 1.360(2) ?
N7 C24 . 1.432(3) ?
N7 C20 . 1.436(3) ?
N7 C22 . 1.448(3) ?
C1 C2 . 1.453(3) ?
C1 H11 . 0.9500 ?
C2 C3 . 1.381(3) ?
C3 C4 . 1.377(3) ?
C3 H13 . 0.9500 ?
C4 C5 . 1.360(3) ?
C4 H14 . 0.9500 ?
C5 C6 . 1.409(3) ?
C5 H15 . 0.9500 ?
C6 C31 . 1.494(3) ?
C7 C8 . 1.453(3) ?
C7 H17 . 0.9500 ?
C8 C9 . 1.381(3) ?
C9 C10 . 1.384(4) ?
C9 H19 . 0.9500 ?
C10 C11 . 1.376(4) ?
C10 H110 . 0.9500 ?
C11 C12 . 1.400(3) ?
C11 H111 . 0.9500 ?
C12 C32 . 1.493(3) ?
C13 C14 . 1.442(3) ?
C13 H113 . 0.9500 ?
C14 C15 . 1.387(3) ?
C15 C16 . 1.377(3) ?
C15 H115 . 0.9500 ?
C16 C17 . 1.378(3) ?
C16 H116 . 0.9500 ?
C17 C18 . 1.404(3) ?
C17 H117 . 0.9500 ?
C18 C30 . 1.491(3) ?
C19 C20 . 1.531(3) ?
C19 H119 . 0.9900 ?
C19 H219 . 0.9900 ?
C20 H120 . 0.9900 ?
C20 H220 . 0.9900 ?
C21 C22 . 1.540(3) ?
C21 H121 . 0.9900 ?
C21 H221 . 0.9900 ?
C22 H122 . 0.9900 ?
C22 H222 . 0.9900 ?
C23 C24 . 1.536(3) ?
C23 H123 . 0.9900 ?
C23 H223 . 0.9900 ?
C24 H124 . 0.9900 ?
C24 H224 . 0.9900 ?
C30 H130 . 0.9800 ?
C30 H230 . 0.9800 ?
C30 H330 . 0.9800 ?
C31 H131 . 0.9800 ?
C31 H231 . 0.9800 ?
C31 H331 . 0.9800 ?
C32 H132 . 0.9800 ?
C32 H232 . 0.9800 ?
C32 H332 . 0.9800 ?
